data_4325805
loop_
_publ_author_name
'Jos\'e Vicente'
'Rashmi V. Shenoy'
'Elo\'isa Mart\'inez-Viviente'
'Peter G. Jones'

_publ_section_title
;
 Synthesis of Pd3Tl and Pd6Tl2 Complexes Based on a Trinuclear
 Aryl-Palladium(II) Complex Acting as a Metallaligand Toward Thallium(I)
 Through Tl-Arene and Tl-I Bonds
;
_journal_name_full 'Inorganic Chemistry'
_journal_page_first 7189
_journal_page_last 7194
_journal_paper_doi 10.1021/ic2007793
_journal_volume 50
_journal_year 2011
_chemical_formula_sum 'C68.5 H91 Cl3 F3 I3 N6 O3 Pd3 S Tl'
_chemical_formula_weight 2146.15
_chemical_name_systematic
;
 ?
;
_space_group_IT_number 14
_symmetry_cell_setting monoclinic
_symmetry_space_group_name_Hall '-P 2ybc'
_symmetry_space_group_name_H-M 'P 1 21/c 1'
_atom_sites_solution_hydrogens geom
_atom_sites_solution_primary direct
_atom_sites_solution_secondary difmap
_audit_creation_method SHELXL-97
_cell_angle_alpha 90.00
_cell_angle_beta 117.2280(10)
_cell_angle_gamma 90.00
_cell_formula_units_Z 8
_cell_length_a 21.7626(10)
_cell_length_b 38.8459(18)
_cell_length_c 20.8292(9)
_cell_measurement_reflns_used 8641
_cell_measurement_temperature 133(2)
_cell_measurement_theta_max 26.16
_cell_measurement_theta_min 2.35
_cell_volume 15657.6(12)
_computing_cell_refinement 'Bruker SAINT'
_computing_data_collection 'Bruker SMART'
_computing_data_reduction 'Bruker SAINT'
_computing_molecular_graphics 'Siemens XP'
_computing_publication_material SHELXL-97
_computing_structure_refinement 'SHELXL-97 (Sheldrick, 1997)'
_computing_structure_solution 'SHELXS-97 (Sheldrick, 1990)'
_diffrn_ambient_temperature 133(2)
_diffrn_detector_area_resol_mean 8.164
_diffrn_measured_fraction_theta_full 1.000
_diffrn_measured_fraction_theta_max 0.999
_diffrn_measurement_device_type 'Bruker SMART 1000 CCD area detector'
_diffrn_measurement_method 'phi and omega scans'
_diffrn_radiation_monochromator graphite
_diffrn_radiation_source 'fine-focus sealed tube'
_diffrn_radiation_type MoK\a
_diffrn_radiation_wavelength 0.71073
_diffrn_reflns_av_R_equivalents 0.1046
_diffrn_reflns_av_sigmaI/netI 0.0943
_diffrn_reflns_limit_h_max 27
_diffrn_reflns_limit_h_min -26
_diffrn_reflns_limit_k_max 48
_diffrn_reflns_limit_k_min -48
_diffrn_reflns_limit_l_max 26
_diffrn_reflns_limit_l_min -26
_diffrn_reflns_number 237161
_diffrn_reflns_theta_full 26.00
_diffrn_reflns_theta_max 26.38
_diffrn_reflns_theta_min 1.49
_exptl_absorpt_coefficient_mu 4.095
_exptl_absorpt_correction_T_max 0.8870
_exptl_absorpt_correction_T_min 0.6004
_exptl_absorpt_correction_type multi-scan
_exptl_absorpt_process_details SADABS
_exptl_crystal_colour yellow
_exptl_crystal_density_diffrn 1.821
_exptl_crystal_description lath
_exptl_crystal_F_000 8320
_exptl_crystal_size_max 0.40
_exptl_crystal_size_mid 0.10
_exptl_crystal_size_min 0.03
_refine_diff_density_max 1.956
_refine_diff_density_min -1.575
_refine_diff_density_rms 0.200
_refine_ls_extinction_method none
_refine_ls_goodness_of_fit_ref 1.014
_refine_ls_hydrogen_treatment 'mesityl methyls as rigid groups, others riding'
_refine_ls_matrix_type fullcycle
_refine_ls_number_parameters 1622
_refine_ls_number_reflns 31978
_refine_ls_number_restraints 1512
_refine_ls_restrained_S_all 0.998
_refine_ls_R_factor_all 0.1188
_refine_ls_R_factor_gt 0.0490
_refine_ls_shift/su_max 0.005
_refine_ls_shift/su_mean 0.000
_refine_ls_structure_factor_coef Fsqd
_refine_ls_weighting_details 'calc w=1/[\s^2^(Fo^2^)+(0.0501P)^2^+84.5213P] where P=(Fo^2^+2Fc^2^)/3'
_refine_ls_weighting_scheme calc
_refine_ls_wR_factor_gt 0.1005
_refine_ls_wR_factor_ref 0.1264
_reflns_number_gt 19119
_reflns_number_total 31978
_reflns_threshold_expression >2sigma(I)
_cod_data_source_file ic2007793_si_001_1.cif
_cod_data_source_block rath
_cod_original_sg_symbol_H-M 'P 21/c'
_cod_database_code 4325805

loop_
_symmetry_equiv_pos_as_xyz
'x, y, z'
'-x, y+1/2, -z+1/2'
'-x, -y, -z'
'x, -y-1/2, z-1/2'

loop_
_atom_site_label
_atom_site_type_symbol
_atom_site_fract_x
_atom_site_fract_y
_atom_site_fract_z
_atom_site_U_iso_or_equiv
_atom_site_adp_type
_atom_site_occupancy
_atom_site_symmetry_multiplicity
_atom_site_calc_flag
_atom_site_refinement_flags
_atom_site_disorder_assembly
_atom_site_disorder_group
Tl1 Tl 0.507494(19) 0.224308(9) 0.931373(19) 0.02898(9) Uani 1 1 d . . .
C1 C 0.5646(4) 0.29866(19) 0.9488(4) 0.0174(16) Uani 1 1 d U . .
C2 C 0.6137(4) 0.27932(19) 0.9374(4) 0.0203(17) Uani 1 1 d U . .
C3 C 0.5942(4) 0.26487(19) 0.8694(4) 0.0177(16) Uani 1 1 d U . .
C4 C 0.5263(4) 0.26838(19) 0.8135(4) 0.0184(17) Uani 1 1 d U . .
C5 C 0.4787(4) 0.28791(19) 0.8258(4) 0.0178(16) Uani 1 1 d U . .
C6 C 0.4961(4) 0.3023(2) 0.8939(4) 0.0213(17) Uani 1 1 d U . .
C7 C 0.6867(4) 0.2757(2) 0.9975(4) 0.0251(19) Uani 1 1 d U . .
H7A H 0.7089 0.2558 0.9877 0.038 Uiso 1 1 calc R . .
H7B H 0.6855 0.2723 1.0435 0.038 Uiso 1 1 calc R . .
H7C H 0.7130 0.2966 1.0001 0.038 Uiso 1 1 calc R . .
C8 C 0.5066(5) 0.2526(2) 0.7412(4) 0.031(2) Uani 1 1 d U . .
H8A H 0.4693 0.2359 0.7301 0.047 Uiso 1 1 calc R . .
H8B H 0.5467 0.2409 0.7418 0.047 Uiso 1 1 calc R . .
H8C H 0.4907 0.2707 0.7043 0.047 Uiso 1 1 calc R . .
C9 C 0.4424(5) 0.3206(2) 0.9078(5) 0.031(2) Uani 1 1 d U . .
H9A H 0.4212 0.3044 0.9278 0.047 Uiso 1 1 calc R . .
H9B H 0.4068 0.3301 0.8623 0.047 Uiso 1 1 calc R . .
H9C H 0.4643 0.3394 0.9422 0.047 Uiso 1 1 calc R . .
Pd1 Pd 0.59494(3) 0.325154(16) 1.04079(3) 0.01856(14) Uani 1 1 d . . .
I1 I 0.56250(3) 0.272360(15) 1.09338(3) 0.03149(15) Uani 1 1 d . . .
N11 N 0.6324(3) 0.36639(17) 1.0056(3) 0.0200(15) Uani 1 1 d U . .
C12 C 0.6602(4) 0.3928(2) 1.0530(4) 0.0191(17) Uani 1 1 d U . .
C13 C 0.6846(4) 0.4224(2) 1.0326(4) 0.0206(17) Uani 1 1 d U . .
H13 H 0.7041 0.4406 1.0663 0.025 Uiso 1 1 calc R . .
C14 C 0.6807(4) 0.4254(2) 0.9649(4) 0.0246(18) Uani 1 1 d U A .
C15 C 0.6538(5) 0.3974(2) 0.9188(4) 0.0262(19) Uani 1 1 d U . .
H15 H 0.6508 0.3981 0.8719 0.031 Uiso 1 1 calc R . .
C16 C 0.6316(5) 0.3688(2) 0.9407(5) 0.028(2) Uani 1 1 d U . .
H16 H 0.6149 0.3498 0.9087 0.034 Uiso 1 1 calc R . .
C17 C 0.7024(4) 0.4586(2) 0.9402(4) 0.032(2) Uani 1 1 d DU . .
C18 C 0.6394(8) 0.4771(5) 0.8831(8) 0.049(6) Uiso 0.531(13) 1 d PDU A 1
H18A H 0.6074 0.4825 0.9029 0.074 Uiso 0.531(13) 1 calc PR A 1
H18B H 0.6162 0.4622 0.8408 0.074 Uiso 0.531(13) 1 calc PR A 1
H18C H 0.6539 0.4984 0.8689 0.074 Uiso 0.531(13) 1 calc PR A 1
C19 C 0.7386(8) 0.4849(4) 1.0036(8) 0.039(5) Uiso 0.531(13) 1 d PDU A 1
H19A H 0.7807 0.4745 1.0413 0.058 Uiso 0.531(13) 1 calc PR A 1
H19B H 0.7071 0.4907 1.0238 0.058 Uiso 0.531(13) 1 calc PR A 1
H19C H 0.7504 0.5058 0.9855 0.058 Uiso 0.531(13) 1 calc PR A 1
C20 C 0.7534(8) 0.4509(5) 0.9110(9) 0.047(6) Uiso 0.531(13) 1 d PDU A 1
H20A H 0.7942 0.4394 0.9484 0.071 Uiso 0.531(13) 1 calc PR A 1
H20B H 0.7673 0.4724 0.8969 0.071 Uiso 0.531(13) 1 calc PR A 1
H20C H 0.7315 0.4358 0.8688 0.071 Uiso 0.531(13) 1 calc PR A 1
C18A C 0.6568(10) 0.4872(5) 0.9428(12) 0.050(7) Uiso 0.469(13) 1 d PDU A 2
H18D H 0.6086 0.4822 0.9089 0.075 Uiso 0.469(13) 1 calc PR A 2
H18E H 0.6706 0.5090 0.9294 0.075 Uiso 0.469(13) 1 calc PR A 2
H18F H 0.6616 0.4890 0.9918 0.075 Uiso 0.469(13) 1 calc PR A 2
C19A C 0.7780(7) 0.4632(5) 0.9894(10) 0.040(6) Uiso 0.469(13) 1 d PDU A 2
H19D H 0.8037 0.4439 0.9833 0.060 Uiso 0.469(13) 1 calc PR A 2
H19E H 0.7857 0.4640 1.0396 0.060 Uiso 0.469(13) 1 calc PR A 2
H19F H 0.7939 0.4848 0.9775 0.060 Uiso 0.469(13) 1 calc PR A 2
C20A C 0.6915(11) 0.4542(5) 0.8616(8) 0.039(6) Uiso 0.469(13) 1 d PDU A 2
H20D H 0.6421 0.4513 0.8291 0.059 Uiso 0.469(13) 1 calc PR A 2
H20E H 0.7167 0.4338 0.8588 0.059 Uiso 0.469(13) 1 calc PR A 2
H20F H 0.7087 0.4746 0.8474 0.059 Uiso 0.469(13) 1 calc PR A 2
N21 N 0.6297(3) 0.35955(16) 1.1307(3) 0.0207(15) Uani 1 1 d U . .
C22 C 0.6623(4) 0.38807(19) 1.1253(4) 0.0176(16) Uani 1 1 d U . .
C23 C 0.6970(4) 0.4106(2) 1.1819(4) 0.0194(17) Uani 1 1 d U . .
H23 H 0.7210 0.4298 1.1760 0.023 Uiso 1 1 calc R . .
C24 C 0.6964(4) 0.4047(2) 1.2480(4) 0.0230(18) Uani 1 1 d U . .
C25 C 0.6579(5) 0.3768(2) 1.2515(5) 0.0270(19) Uani 1 1 d U . .
H25 H 0.6529 0.3729 1.2939 0.032 Uiso 1 1 calc R . .
C26 C 0.6272(5) 0.3550(2) 1.1930(5) 0.0257(19) Uani 1 1 d U . .
H26 H 0.6028 0.3356 1.1973 0.031 Uiso 1 1 calc R . .
C27 C 0.7381(5) 0.4282(2) 1.3118(5) 0.0288(19) Uani 1 1 d U . .
C28 C 0.7058(5) 0.4640(2) 1.2946(5) 0.036(2) Uani 1 1 d U . .
H28A H 0.7318 0.4795 1.3352 0.054 Uiso 1 1 calc R . .
H28B H 0.6577 0.4627 1.2863 0.054 Uiso 1 1 calc R . .
H28C H 0.7069 0.4729 1.2511 0.054 Uiso 1 1 calc R . .
C29 C 0.8134(5) 0.4303(2) 1.3245(5) 0.035(2) Uani 1 1 d U . .
H29A H 0.8341 0.4073 1.3357 0.053 Uiso 1 1 calc R . .
H29B H 0.8395 0.4458 1.3650 0.053 Uiso 1 1 calc R . .
H29C H 0.8144 0.4390 1.2809 0.053 Uiso 1 1 calc R . .
C30 C 0.7403(6) 0.4158(3) 1.3825(5) 0.044(3) Uani 1 1 d U . .
H30A H 0.7610 0.3928 1.3941 0.066 Uiso 1 1 calc R . .
H30B H 0.6932 0.4149 1.3773 0.066 Uiso 1 1 calc R . .
H30C H 0.7682 0.4318 1.4215 0.066 Uiso 1 1 calc R . .
Pd2 Pd 0.66235(3) 0.241484(16) 0.84474(3) 0.01943(14) Uani 1 1 d . . .
I2 I 0.64454(4) 0.186288(15) 0.90354(3) 0.03560(16) Uani 1 1 d . . .
N31 N 0.6724(3) 0.28387(17) 0.7894(4) 0.0216(15) Uani 1 1 d U . .
C32 C 0.7135(4) 0.2791(2) 0.7568(4) 0.0232(18) Uani 1 1 d U . .
C33 C 0.7255(4) 0.3060(2) 0.7195(5) 0.0267(19) Uani 1 1 d U . .
H33 H 0.7556 0.3024 0.6986 0.032 Uiso 1 1 calc R . .
C34 C 0.6941(4) 0.3380(2) 0.7123(4) 0.0262(18) Uani 1 1 d U . .
C35 C 0.6503(5) 0.3417(2) 0.7436(5) 0.030(2) Uani 1 1 d U . .
H35 H 0.6267 0.3628 0.7394 0.036 Uiso 1 1 calc R . .
C36 C 0.6416(5) 0.3145(2) 0.7807(5) 0.0268(19) Uani 1 1 d U . .
H36 H 0.6114 0.3177 0.8018 0.032 Uiso 1 1 calc R . .
C37 C 0.7096(5) 0.3670(2) 0.6719(5) 0.037(2) Uani 1 1 d U . .
C38 C 0.7888(5) 0.3726(3) 0.7091(6) 0.050(3) Uani 1 1 d U . .
H38A H 0.8043 0.3794 0.7595 0.075 Uiso 1 1 calc R . .
H38B H 0.8003 0.3908 0.6838 0.075 Uiso 1 1 calc R . .
H38C H 0.8118 0.3512 0.7076 0.075 Uiso 1 1 calc R . .
C39 C 0.6757(6) 0.4002(2) 0.6746(6) 0.049(3) Uani 1 1 d U . .
H39A H 0.6911 0.4069 0.7250 0.074 Uiso 1 1 calc R . .
H39B H 0.6254 0.3972 0.6506 0.074 Uiso 1 1 calc R . .
H39C H 0.6884 0.4182 0.6499 0.074 Uiso 1 1 calc R . .
C40 C 0.6861(6) 0.3569(3) 0.5943(5) 0.046(3) Uani 1 1 d U . .
H40A H 0.7084 0.3352 0.5925 0.069 Uiso 1 1 calc R . .
H40B H 0.6988 0.3750 0.5698 0.069 Uiso 1 1 calc R . .
H40C H 0.6358 0.3538 0.5701 0.069 Uiso 1 1 calc R . .
N41 N 0.7323(3) 0.22271(17) 0.8078(3) 0.0201(15) Uani 1 1 d U . .
C42 C 0.7450(4) 0.2446(2) 0.7648(4) 0.0218(17) Uani 1 1 d U . .
C43 C 0.7836(4) 0.2351(2) 0.7303(4) 0.0236(18) Uani 1 1 d U . .
H43 H 0.7905 0.2511 0.6997 0.028 Uiso 1 1 calc R . .
C44 C 0.8129(4) 0.2021(2) 0.7398(4) 0.0216(17) Uani 1 1 d U . .
C45 C 0.8005(4) 0.1804(2) 0.7861(5) 0.0269(19) Uani 1 1 d U . .
H45 H 0.8196 0.1579 0.7956 0.032 Uiso 1 1 calc R . .
C46 C 0.7608(5) 0.1914(2) 0.8181(5) 0.027(2) Uani 1 1 d U . .
H46 H 0.7532 0.1759 0.8490 0.033 Uiso 1 1 calc R . .
C47 C 0.8538(4) 0.1900(2) 0.7014(5) 0.0267(19) Uani 1 1 d U . .
C48 C 0.8157(5) 0.1598(2) 0.6532(5) 0.030(2) Uani 1 1 d U . .
H48A H 0.8414 0.1516 0.6280 0.046 Uiso 1 1 calc R . .
H48B H 0.7694 0.1672 0.6178 0.046 Uiso 1 1 calc R . .
H48C H 0.8116 0.1412 0.6828 0.046 Uiso 1 1 calc R . .
C49 C 0.9265(4) 0.1778(3) 0.7605(5) 0.036(2) Uani 1 1 d U . .
H49A H 0.9509 0.1973 0.7915 0.055 Uiso 1 1 calc R . .
H49B H 0.9534 0.1690 0.7371 0.055 Uiso 1 1 calc R . .
H49C H 0.9206 0.1596 0.7898 0.055 Uiso 1 1 calc R . .
C50 C 0.8643(5) 0.2181(2) 0.6570(5) 0.032(2) Uani 1 1 d U . .
H50A H 0.8890 0.2374 0.6886 0.048 Uiso 1 1 calc R . .
H50B H 0.8192 0.2260 0.6198 0.048 Uiso 1 1 calc R . .
H50C H 0.8914 0.2090 0.6340 0.048 Uiso 1 1 calc R . .
Pd3 Pd 0.38629(3) 0.295911(16) 0.74014(3) 0.01966(14) Uani 1 1 d . . .
I3 I 0.34677(3) 0.238386(15) 0.76897(3) 0.03335(15) Uani 1 1 d . . .
N51 N 0.4081(3) 0.34562(16) 0.7206(4) 0.0215(15) Uani 1 1 d U . .
C52 C 0.3553(4) 0.3631(2) 0.6676(4) 0.0209(17) Uani 1 1 d U . .
C53 C 0.3610(4) 0.3976(2) 0.6558(4) 0.0207(17) Uani 1 1 d U . .
H53 H 0.3221 0.4095 0.6204 0.025 Uiso 1 1 calc R . .
C54 C 0.4230(5) 0.4152(2) 0.6952(4) 0.0260(18) Uani 1 1 d U . .
C55 C 0.4761(4) 0.3969(2) 0.7484(5) 0.028(2) Uani 1 1 d U . .
H55 H 0.5191 0.4077 0.7775 0.033 Uiso 1 1 calc R . .
C56 C 0.4665(5) 0.3629(2) 0.7593(4) 0.028(2) Uani 1 1 d U . .
H56 H 0.5037 0.3509 0.7967 0.034 Uiso 1 1 calc R . .
C57 C 0.4321(5) 0.4530(2) 0.6804(4) 0.0265(19) Uani 1 1 d U . .
C58 C 0.4588(6) 0.4735(2) 0.7506(5) 0.051(3) Uani 1 1 d U . .
H58A H 0.5026 0.4636 0.7862 0.077 Uiso 1 1 calc R . .
H58B H 0.4249 0.4726 0.7692 0.077 Uiso 1 1 calc R . .
H58C H 0.4662 0.4975 0.7414 0.077 Uiso 1 1 calc R . .
C59 C 0.3640(5) 0.4694(2) 0.6262(5) 0.036(2) Uani 1 1 d U . .
H59A H 0.3722 0.4934 0.6176 0.055 Uiso 1 1 calc R . .
H59B H 0.3307 0.4687 0.6458 0.055 Uiso 1 1 calc R . .
H59C H 0.3455 0.4566 0.5807 0.055 Uiso 1 1 calc R . .
C60 C 0.4855(5) 0.4544(3) 0.6521(5) 0.041(2) Uani 1 1 d U . .
H60A H 0.5283 0.4434 0.6871 0.061 Uiso 1 1 calc R . .
H60B H 0.4948 0.4784 0.6453 0.061 Uiso 1 1 calc R . .
H60C H 0.4676 0.4421 0.6059 0.061 Uiso 1 1 calc R . .
N61 N 0.2961(3) 0.30869(17) 0.6426(3) 0.0211(15) Uani 1 1 d U . .
C62 C 0.2923(4) 0.3423(2) 0.6229(4) 0.0221(18) Uani 1 1 d U . .
C63 C 0.2350(4) 0.3554(2) 0.5639(4) 0.0247(19) Uani 1 1 d U . .
H63 H 0.2330 0.3792 0.5526 0.030 Uiso 1 1 calc R . .
C64 C 0.1806(4) 0.3339(2) 0.5213(4) 0.0245(18) Uani 1 1 d U . .
C65 C 0.1868(4) 0.2998(2) 0.5397(4) 0.028(2) Uani 1 1 d U . .
H65 H 0.1516 0.2840 0.5111 0.033 Uiso 1 1 calc R . .
C66 C 0.2447(4) 0.2884(2) 0.6000(4) 0.0259(19) Uani 1 1 d U . .
H66 H 0.2477 0.2646 0.6116 0.031 Uiso 1 1 calc R . .
C67 C 0.1155(4) 0.3478(2) 0.4572(5) 0.0287(19) Uani 1 1 d U . .
C68 C 0.0515(4) 0.3332(3) 0.4598(5) 0.043(3) Uani 1 1 d U . .
H68A H 0.0514 0.3401 0.5050 0.065 Uiso 1 1 calc R . .
H68B H 0.0520 0.3080 0.4571 0.065 Uiso 1 1 calc R . .
H68C H 0.0098 0.3421 0.4188 0.065 Uiso 1 1 calc R . .
C69 C 0.1165(5) 0.3368(3) 0.3873(5) 0.036(2) Uani 1 1 d U . .
H69A H 0.0753 0.3457 0.3459 0.055 Uiso 1 1 calc R . .
H69B H 0.1168 0.3116 0.3848 0.055 Uiso 1 1 calc R . .
H69C H 0.1580 0.3459 0.3863 0.055 Uiso 1 1 calc R . .
C70 C 0.1108(5) 0.3872(2) 0.4574(6) 0.055(3) Uani 1 1 d U . .
H70A H 0.1109 0.3948 0.5023 0.083 Uiso 1 1 calc R . .
H70B H 0.0680 0.3947 0.4161 0.083 Uiso 1 1 calc R . .
H70C H 0.1505 0.3972 0.4539 0.083 Uiso 1 1 calc R . .
Tl2 Tl 0.481666(19) 0.432539(9) 0.462565(19) 0.03171(9) Uani 1 1 d . . .
C1' C 0.3795(4) 0.4161(2) 0.3067(4) 0.0212(18) Uani 1 1 d U . .
C2' C 0.3479(4) 0.4447(2) 0.3199(4) 0.0220(18) Uani 1 1 d U . .
C3' C 0.3219(4) 0.4415(2) 0.3710(4) 0.0211(17) Uani 1 1 d U . .
C4' C 0.3291(4) 0.4102(2) 0.4077(4) 0.0233(18) Uani 1 1 d U . .
C5' C 0.3602(4) 0.3816(2) 0.3935(4) 0.0225(17) Uani 1 1 d U . .
C6' C 0.3868(4) 0.3844(2) 0.3433(4) 0.0220(18) Uani 1 1 d U . .
C7' C 0.3401(5) 0.4778(2) 0.2791(5) 0.029(2) Uani 1 1 d U . .
H7'1 H 0.3812 0.4815 0.2721 0.044 Uiso 1 1 calc R . .
H7'2 H 0.3350 0.4971 0.3067 0.044 Uiso 1 1 calc R . .
H7'3 H 0.2991 0.4765 0.2320 0.044 Uiso 1 1 calc R . .
C8' C 0.2993(5) 0.4065(2) 0.4601(5) 0.030(2) Uani 1 1 d U . .
H8'1 H 0.2617 0.3895 0.4414 0.045 Uiso 1 1 calc R . .
H8'2 H 0.2814 0.4287 0.4661 0.045 Uiso 1 1 calc R . .
H8'3 H 0.3355 0.3986 0.5069 0.045 Uiso 1 1 calc R . .
C9' C 0.4208(5) 0.3544(2) 0.3270(5) 0.031(2) Uani 1 1 d U . .
H9'1 H 0.4081 0.3542 0.2754 0.047 Uiso 1 1 calc R . .
H9'2 H 0.4054 0.3330 0.3399 0.047 Uiso 1 1 calc R . .
H9'3 H 0.4711 0.3564 0.3551 0.047 Uiso 1 1 calc R . .
Pd4 Pd 0.40824(3) 0.419664(16) 0.22907(4) 0.02310(15) Uani 1 1 d . . .
I4 I 0.53326(3) 0.429179(16) 0.32835(3) 0.03506(15) Uani 1 1 d . . .
N11' N 0.3080(4) 0.41455(16) 0.1478(4) 0.0228(15) Uani 1 1 d U . .
C12' C 0.2986(4) 0.4205(2) 0.0795(5) 0.0229(17) Uani 1 1 d U . .
C13' C 0.2337(5) 0.41988(19) 0.0213(5) 0.0239(18) Uani 1 1 d U . .
H13' H 0.2287 0.4249 -0.0256 0.029 Uiso 1 1 calc R . .
C14' C 0.1754(4) 0.4121(2) 0.0299(5) 0.0246(17) Uani 1 1 d U . .
C15' C 0.1865(5) 0.4055(2) 0.0997(5) 0.0284(19) Uani 1 1 d U . .
H15' H 0.1489 0.3994 0.1088 0.034 Uiso 1 1 calc R . .
C16' C 0.2518(5) 0.4077(2) 0.1554(5) 0.0265(19) Uani 1 1 d U . .
H16' H 0.2574 0.4042 0.2029 0.032 Uiso 1 1 calc R . .
C17' C 0.1039(5) 0.4107(2) -0.0366(5) 0.035(2) Uani 1 1 d U . .
C18' C 0.0846(5) 0.4473(3) -0.0678(6) 0.051(3) Uani 1 1 d U . .
H18G H 0.0393 0.4468 -0.1104 0.076 Uiso 1 1 calc R . .
H18H H 0.1194 0.4557 -0.0815 0.076 Uiso 1 1 calc R . .
H18I H 0.0827 0.4626 -0.0313 0.076 Uiso 1 1 calc R . .
C19' C 0.0488(5) 0.3964(3) -0.0178(6) 0.060(3) Uani 1 1 d U . .
H19G H 0.0042 0.3957 -0.0614 0.090 Uiso 1 1 calc R . .
H19H H 0.0451 0.4113 0.0183 0.090 Uiso 1 1 calc R . .
H19I H 0.0617 0.3731 0.0018 0.090 Uiso 1 1 calc R . .
C20' C 0.1084(5) 0.3870(3) -0.0934(5) 0.051(3) Uani 1 1 d U . .
H20G H 0.0632 0.3859 -0.1361 0.077 Uiso 1 1 calc R . .
H20H H 0.1223 0.3639 -0.0731 0.077 Uiso 1 1 calc R . .
H20I H 0.1426 0.3962 -0.1073 0.077 Uiso 1 1 calc R . .
N21' N 0.4225(4) 0.42434(17) 0.1360(4) 0.0249(16) Uani 1 1 d U . .
C22' C 0.3634(5) 0.4258(2) 0.0731(5) 0.0251(18) Uani 1 1 d U . .
C23' C 0.3632(4) 0.4310(2) 0.0067(5) 0.0267(19) Uani 1 1 d U . .
H23' H 0.3205 0.4325 -0.0361 0.032 Uiso 1 1 calc R . .
C24' C 0.4252(5) 0.4341(2) 0.0028(5) 0.0294(19) Uani 1 1 d U . .
C25' C 0.4853(5) 0.4318(2) 0.0674(5) 0.037(2) Uani 1 1 d U . .
H25' H 0.5290 0.4333 0.0677 0.044 Uiso 1 1 calc R . .
C26' C 0.4817(5) 0.4275(2) 0.1313(5) 0.036(2) Uani 1 1 d U . .
H26' H 0.5238 0.4268 0.1748 0.043 Uiso 1 1 calc R . .
C27' C 0.4239(5) 0.4402(3) -0.0702(5) 0.036(2) Uani 1 1 d U . .
C28' C 0.4958(5) 0.4349(3) -0.0649(5) 0.058(3) Uani 1 1 d U . .
H28D H 0.4939 0.4388 -0.1123 0.087 Uiso 1 1 calc R . .
H28E H 0.5112 0.4112 -0.0491 0.087 Uiso 1 1 calc R . .
H28F H 0.5285 0.4511 -0.0299 0.087 Uiso 1 1 calc R . .
C29' C 0.4016(5) 0.4781(3) -0.0919(5) 0.045(3) Uani 1 1 d U . .
H29D H 0.3998 0.4828 -0.1389 0.067 Uiso 1 1 calc R . .
H29E H 0.4350 0.4936 -0.0555 0.067 Uiso 1 1 calc R . .
H29F H 0.3557 0.4818 -0.0949 0.067 Uiso 1 1 calc R . .
C30' C 0.3735(5) 0.4155(3) -0.1271(5) 0.046(3) Uani 1 1 d U . .
H30D H 0.3733 0.4199 -0.1735 0.070 Uiso 1 1 calc R . .
H30E H 0.3269 0.4191 -0.1321 0.070 Uiso 1 1 calc R . .
H30F H 0.3879 0.3917 -0.1121 0.070 Uiso 1 1 calc R . .
Pd5 Pd 0.26987(3) 0.480535(16) 0.38489(3) 0.02251(15) Uani 1 1 d . . .
I5 I 0.38688(3) 0.508590(15) 0.46561(3) 0.03429(15) Uani 1 1 d . . .
N31' N 0.1741(4) 0.45954(17) 0.3206(4) 0.0270(16) Uani 1 1 d U . .
C32' C 0.1193(4) 0.4800(2) 0.3067(5) 0.0260(19) Uani 1 1 d U . .
C33' C 0.0520(5) 0.4694(2) 0.2597(5) 0.031(2) Uani 1 1 d U . .
H33' H 0.0141 0.4839 0.2522 0.037 Uiso 1 1 calc R . .
C34' C 0.0400(4) 0.4380(2) 0.2241(5) 0.0260(18) Uani 1 1 d U . .
C35' C 0.0966(5) 0.4171(2) 0.2408(5) 0.031(2) Uani 1 1 d U . .
H35' H 0.0908 0.3949 0.2198 0.037 Uiso 1 1 calc R . .
C36' C 0.1622(5) 0.4289(2) 0.2886(5) 0.029(2) Uani 1 1 d U . .
H36' H 0.2006 0.4142 0.2991 0.035 Uiso 1 1 calc R . .
C37' C -0.0329(5) 0.4282(2) 0.1673(6) 0.039(2) Uani 1 1 d U . .
C38' C -0.0347(5) 0.3937(3) 0.1327(6) 0.049(3) Uani 1 1 d U . .
H38D H -0.0821 0.3887 0.0963 0.074 Uiso 1 1 calc R . .
H38E H -0.0188 0.3757 0.1698 0.074 Uiso 1 1 calc R . .
H38F H -0.0043 0.3944 0.1096 0.074 Uiso 1 1 calc R . .
C39' C -0.0573(6) 0.4563(3) 0.1094(6) 0.070(4) Uani 1 1 d U . .
H39D H -0.1040 0.4508 0.0719 0.104 Uiso 1 1 calc R . .
H39E H -0.0257 0.4575 0.0878 0.104 Uiso 1 1 calc R . .
H39F H -0.0579 0.4785 0.1315 0.104 Uiso 1 1 calc R . .
C40' C -0.0810(5) 0.4274(3) 0.2028(7) 0.054(3) Uani 1 1 d U . .
H40D H -0.1279 0.4214 0.1665 0.081 Uiso 1 1 calc R . .
H40E H -0.0814 0.4501 0.2231 0.081 Uiso 1 1 calc R . .
H40F H -0.0644 0.4102 0.2414 0.081 Uiso 1 1 calc R . .
N41' N 0.2038(4) 0.51951(17) 0.3886(4) 0.0253(16) Uani 1 1 d U . .
C42' C 0.1347(4) 0.5133(2) 0.3457(4) 0.0233(18) Uani 1 1 d U . .
C43' C 0.0849(5) 0.5372(2) 0.3395(5) 0.029(2) Uani 1 1 d U . .
H43' H 0.0376 0.5324 0.3086 0.035 Uiso 1 1 calc R . .
C44' C 0.1032(5) 0.5680(2) 0.3777(5) 0.0296(19) Uani 1 1 d U . .
C45' C 0.1726(5) 0.5732(2) 0.4203(5) 0.0277(19) Uani 1 1 d U . .
H45' H 0.1877 0.5940 0.4471 0.033 Uiso 1 1 calc R . .
C46' C 0.2206(5) 0.5491(2) 0.4248(5) 0.028(2) Uani 1 1 d U . .
H46' H 0.2680 0.5538 0.4553 0.034 Uiso 1 1 calc R . .
C47' C 0.0470(5) 0.5943(2) 0.3701(5) 0.038(2) Uani 1 1 d U . .
C48' C 0.0789(6) 0.6281(3) 0.4072(7) 0.080(4) Uani 1 1 d U . .
H48D H 0.1086 0.6240 0.4588 0.120 Uiso 1 1 calc R . .
H48E H 0.0422 0.6443 0.4013 0.120 Uiso 1 1 calc R . .
H48F H 0.1066 0.6379 0.3855 0.120 Uiso 1 1 calc R . .
C49' C 0.0001(6) 0.6006(3) 0.2906(6) 0.057(3) Uani 1 1 d U . .
H49D H 0.0269 0.6110 0.2685 0.086 Uiso 1 1 calc R . .
H49E H -0.0373 0.6163 0.2852 0.086 Uiso 1 1 calc R . .
H49F H -0.0195 0.5787 0.2666 0.086 Uiso 1 1 calc R . .
C50' C 0.0055(7) 0.5782(3) 0.4043(7) 0.068(3) Uani 1 1 d U . .
H50D H 0.0359 0.5738 0.4556 0.102 Uiso 1 1 calc R . .
H50E H -0.0145 0.5564 0.3801 0.102 Uiso 1 1 calc R . .
H50F H -0.0316 0.5939 0.3995 0.102 Uiso 1 1 calc R . .
Pd6 Pd 0.35964(3) 0.336463(15) 0.43906(3) 0.02046(15) Uani 1 1 d . . .
I6 I 0.47569(3) 0.352985(15) 0.54783(3) 0.03703(16) Uani 1 1 d . . .
N51' N 0.2701(3) 0.31977(16) 0.3523(3) 0.0204(15) Uani 1 1 d U . .
C52' C 0.2452(4) 0.28909(19) 0.3597(4) 0.0188(17) Uani 1 1 d U . .
C53' C 0.1869(4) 0.2752(2) 0.3027(4) 0.0226(18) Uani 1 1 d U . .
H53' H 0.1696 0.2537 0.3093 0.027 Uiso 1 1 calc R . .
C54' C 0.1530(4) 0.2919(2) 0.2361(4) 0.0242(19) Uani 1 1 d U B .
C55' C 0.1817(4) 0.3225(2) 0.2307(5) 0.028(2) Uani 1 1 d U . .
H55' H 0.1620 0.3346 0.1862 0.034 Uiso 1 1 calc R . .
C56' C 0.2387(5) 0.3360(2) 0.2891(4) 0.027(2) Uani 1 1 d U . .
H56' H 0.2562 0.3576 0.2839 0.033 Uiso 1 1 calc R . .
C57' C 0.0912(4) 0.2765(2) 0.1710(4) 0.028(2) Uiso 1 1 d DU . .
C58' C 0.1156(7) 0.2591(3) 0.1223(7) 0.043(4) Uiso 0.717(15) 1 d PDU B 1
H58D H 0.0759 0.2493 0.0806 0.064 Uiso 0.717(15) 1 calc PR B 1
H58E H 0.1482 0.2408 0.1489 0.064 Uiso 0.717(15) 1 calc PR B 1
H58F H 0.1385 0.2760 0.1055 0.064 Uiso 0.717(15) 1 calc PR B 1
C59' C 0.0503(6) 0.2508(3) 0.1930(6) 0.030(4) Uiso 0.717(15) 1 d PDU B 1
H59D H 0.0115 0.2416 0.1496 0.045 Uiso 0.717(15) 1 calc PR B 1
H59E H 0.0327 0.2626 0.2229 0.045 Uiso 0.717(15) 1 calc PR B 1
H59F H 0.0807 0.2319 0.2205 0.045 Uiso 0.717(15) 1 calc PR B 1
C60' C 0.0395(6) 0.3051(3) 0.1277(7) 0.038(4) Uiso 0.717(15) 1 d PDU B 1
H60D H 0.0002 0.2949 0.0861 0.058 Uiso 0.717(15) 1 calc PR B 1
H60E H 0.0625 0.3219 0.1107 0.058 Uiso 0.717(15) 1 calc PR B 1
H60F H 0.0230 0.3167 0.1587 0.058 Uiso 0.717(15) 1 calc PR B 1
C58A C 0.094(2) 0.2372(4) 0.180(2) 0.055(12) Uiso 0.283(15) 1 d PDU B 2
H58G H 0.1389 0.2286 0.1875 0.083 Uiso 0.283(15) 1 calc PR B 2
H58H H 0.0574 0.2267 0.1362 0.083 Uiso 0.283(15) 1 calc PR B 2
H58I H 0.0864 0.2311 0.2215 0.083 Uiso 0.283(15) 1 calc PR B 2
C59A C 0.0223(14) 0.2906(11) 0.160(2) 0.081(15) Uiso 0.283(15) 1 d PDU B 2
H59G H -0.0148 0.2796 0.1172 0.122 Uiso 0.283(15) 1 calc PR B 2
H59H H 0.0211 0.3155 0.1520 0.122 Uiso 0.283(15) 1 calc PR B 2
H59I H 0.0158 0.2857 0.2023 0.122 Uiso 0.283(15) 1 calc PR B 2
C60A C 0.099(2) 0.2827(11) 0.1022(15) 0.069(14) Uiso 0.283(15) 1 d PDU B 2
H60G H 0.1432 0.2739 0.1089 0.104 Uiso 0.283(15) 1 calc PR B 2
H60H H 0.0958 0.3075 0.0920 0.104 Uiso 0.283(15) 1 calc PR B 2
H60I H 0.0612 0.2708 0.0616 0.104 Uiso 0.283(15) 1 calc PR B 2
N61' N 0.3440(3) 0.28818(16) 0.4764(3) 0.0212(15) Uani 1 1 d U . .
C62' C 0.2861(4) 0.27124(19) 0.4294(4) 0.0191(17) Uani 1 1 d U . .
C63' C 0.2706(4) 0.2392(2) 0.4458(4) 0.0204(17) Uani 1 1 d U . .
H63' H 0.2291 0.2282 0.4127 0.024 Uiso 1 1 calc R . .
C64' C 0.3139(4) 0.22223(19) 0.5097(4) 0.0198(17) Uani 1 1 d U . .
C65' C 0.3710(5) 0.2410(2) 0.5565(4) 0.027(2) Uani 1 1 d U . .
H65' H 0.4015 0.2314 0.6020 0.033 Uiso 1 1 calc R . .
C66' C 0.3842(5) 0.2730(2) 0.5386(5) 0.031(2) Uani 1 1 d U . .
H66' H 0.4241 0.2849 0.5723 0.037 Uiso 1 1 calc R . .
C67' C 0.2991(5) 0.1859(2) 0.5285(5) 0.030(2) Uani 1 1 d U . .
C68' C 0.2410(5) 0.1874(2) 0.5496(6) 0.043(2) Uani 1 1 d U . .
H68D H 0.1996 0.1971 0.5096 0.064 Uiso 1 1 calc R . .
H68E H 0.2549 0.2020 0.5923 0.064 Uiso 1 1 calc R . .
H68F H 0.2310 0.1642 0.5604 0.064 Uiso 1 1 calc R . .
C69' C 0.3628(5) 0.1712(2) 0.5913(6) 0.052(3) Uani 1 1 d U . .
H69D H 0.4007 0.1699 0.5783 0.079 Uiso 1 1 calc R . .
H69E H 0.3525 0.1481 0.6027 0.079 Uiso 1 1 calc R . .
H69F H 0.3764 0.1861 0.6336 0.079 Uiso 1 1 calc R . .
C70' C 0.2807(5) 0.1630(2) 0.4621(5) 0.035(2) Uani 1 1 d U . .
H70D H 0.2394 0.1722 0.4211 0.052 Uiso 1 1 calc R . .
H70E H 0.2715 0.1395 0.4727 0.052 Uiso 1 1 calc R . .
H70F H 0.3193 0.1628 0.4502 0.052 Uiso 1 1 calc R . .
S1 S 0.17924(14) 0.48067(7) -0.18858(15) 0.0449(7) Uani 1 1 d DU . .
O1 O 0.2146(3) 0.51298(16) -0.1763(4) 0.0517(19) Uani 1 1 d DU . .
O2 O 0.2127(3) 0.45538(18) -0.1332(4) 0.056(2) Uani 1 1 d DU . .
O3 O 0.1054(3) 0.48314(17) -0.2150(4) 0.057(2) Uani 1 1 d DU . .
C98 C 0.1871(5) 0.4627(2) -0.2646(5) 0.050(3) Uani 1 1 d DU . .
F1 F 0.2524(3) 0.45984(15) -0.2522(3) 0.0591(17) Uani 1 1 d DU . .
F2 F 0.1546(3) 0.48203(17) -0.3236(3) 0.074(2) Uani 1 1 d DU . .
F3 F 0.1595(4) 0.43108(16) -0.2819(4) 0.083(2) Uani 1 1 d DU . .
S2 S 0.05825(16) 0.21815(8) 0.37307(18) 0.0595(8) Uani 1 1 d DU . .
O4 O 0.1072(3) 0.20188(19) 0.3542(4) 0.055(2) Uani 1 1 d DU . .
O5 O 0.0483(5) 0.25364(18) 0.3576(6) 0.102(4) Uani 1 1 d DU . .
O6 O 0.0614(5) 0.2078(3) 0.4410(4) 0.101(3) Uani 1 1 d DU . .
C99 C -0.0238(5) 0.1994(2) 0.3094(5) 0.044(3) Uani 1 1 d DU . .
F4 F -0.0290(4) 0.16659(17) 0.3234(4) 0.084(2) Uani 1 1 d DU . .
F5 F -0.0329(4) 0.2009(2) 0.2423(4) 0.078(2) Uani 1 1 d DU . .
F6 F -0.0774(3) 0.21552(19) 0.3088(4) 0.081(2) Uani 1 1 d DU . .
C911 C 0.1725(5) 0.3414(3) 0.7555(5) 0.078(4) Uiso 1 1 d D . .
H91A H 0.1859 0.3648 0.7756 0.094 Uiso 0.706(9) 1 calc PR C 1
H91B H 0.1445 0.3310 0.7769 0.094 Uiso 0.706(9) 1 calc PR C 1
H91C H 0.1751 0.3176 0.7735 0.094 Uiso 0.294(9) 1 calc PR C 2
H91D H 0.1506 0.3561 0.7781 0.094 Uiso 0.294(9) 1 calc PR C 2
Cl1 Cl 0.2449(2) 0.31733(15) 0.7784(2) 0.078(2) Uani 0.706(9) 1 d PDU C 1
Cl2 Cl 0.1230(4) 0.3440(3) 0.6625(2) 0.078(3) Uani 0.706(9) 1 d PDU C 1
Cl1' Cl 0.2547(6) 0.3564(4) 0.7775(8) 0.102(6) Uiso 0.294(9) 1 d PDU C 2
Cl2' Cl 0.1243(16) 0.3422(12) 0.6631(9) 0.178(13) Uiso 0.294(9) 1 d PDU C 2
C912 C -0.0829(7) 0.5256(9) 0.4940(10) 0.084(10) Uiso 0.470(10) 1 d PDU D 1
H91E H -0.0750 0.5056 0.4693 0.101 Uiso 0.470(10) 1 calc PR D 1
H91F H -0.0823 0.5466 0.4674 0.101 Uiso 0.470(10) 1 calc PR D 1
Cl3 Cl -0.0170(4) 0.52789(18) 0.5797(4) 0.071(3) Uani 0.470(10) 1 d PDU D 1
Cl4 Cl -0.1627(5) 0.5218(2) 0.4904(5) 0.077(3) Uani 0.470(10) 1 d PDU D 1
C91A C -0.0707(12) 0.5222(7) 0.5279(14) 0.065(7) Uiso 0.530(10) 1 d PDU D 2
H91G H -0.0560 0.5463 0.5278 0.078 Uiso 0.530(10) 1 calc PR D 2
H91H H -0.0492 0.5139 0.5784 0.078 Uiso 0.530(10) 1 calc PR D 2
Cl3' Cl -0.0455(10) 0.4973(6) 0.4777(12) 0.323(12) Uiso 0.530(10) 1 d PDU . 2
Cl4' Cl -0.1592(13) 0.5200(9) 0.4915(18) 0.369(14) Uiso 0.530(10) 1 d PDU D 2
C913 C 0.9044(11) 0.4773(4) 0.8861(10) 0.193(10) Uiso 1 1 d DU . .
H91I H 0.9531 0.4814 0.8969 0.231 Uiso 1 1 calc R . .
H91J H 0.9039 0.4667 0.9291 0.231 Uiso 1 1 calc R . .
Cl5 Cl 0.8664(4) 0.45036(17) 0.8142(4) 0.203(3) Uani 1 1 d DU . .
Cl6 Cl 0.8604(3) 0.51549(11) 0.8667(3) 0.1210(17) Uani 1 1 d DU . .
C901 C 0.8389(9) 0.3644(4) 0.9257(9) 0.110(6) Uiso 1 1 d U . .
H90A H 0.8164 0.3828 0.9393 0.165 Uiso 1 1 calc R . .
H90B H 0.8175 0.3626 0.8729 0.165 Uiso 1 1 calc R . .
H90C H 0.8882 0.3697 0.9444 0.165 Uiso 1 1 calc R . .
C902 C 0.8305(9) 0.3294(4) 0.9583(10) 0.118(6) Uiso 1 1 d U . .
H90D H 0.8506 0.3312 1.0115 0.141 Uiso 1 1 calc R . .
H90E H 0.7809 0.3236 0.9389 0.141 Uiso 1 1 calc R . .
C903 C 0.8672(8) 0.3020(4) 0.9380(9) 0.099(5) Uiso 1 1 d U . .
H90F H 0.8459 0.3009 0.8847 0.119 Uiso 1 1 calc R . .
H90G H 0.9158 0.3093 0.9556 0.119 Uiso 1 1 calc R . .
C904 C 0.8672(8) 0.2667(4) 0.9654(8) 0.083(4) Uiso 1 1 d U . .
H90H H 0.8852 0.2685 1.0183 0.100 Uiso 1 1 calc R . .
H90I H 0.8183 0.2594 0.9455 0.100 Uiso 1 1 calc R . .
C905 C 0.9043(7) 0.2389(3) 0.9522(8) 0.081(4) Uiso 1 1 d U . .
H90J H 0.9527 0.2462 0.9685 0.097 Uiso 1 1 calc R . .
H90K H 0.8834 0.2348 0.8995 0.097 Uiso 1 1 calc R . .
C906 C 0.9046(7) 0.2056(3) 0.9887(7) 0.077(4) Uiso 1 1 d U . .
H90L H 0.9308 0.1883 0.9771 0.115 Uiso 1 1 calc R . .
H90M H 0.8570 0.1976 0.9719 0.115 Uiso 1 1 calc R . .
H90N H 0.9263 0.2091 1.0411 0.115 Uiso 1 1 calc R . .

loop_
_atom_site_aniso_label
_atom_site_aniso_U_11
_atom_site_aniso_U_22
_atom_site_aniso_U_33
_atom_site_aniso_U_23
_atom_site_aniso_U_13
_atom_site_aniso_U_12
Tl1 0.0358(2) 0.02372(18) 0.0284(2) -0.00097(15) 0.01551(16) -0.00555(16)
C1 0.023(4) 0.016(4) 0.016(4) 0.001(3) 0.011(3) -0.004(3)
C2 0.024(4) 0.014(4) 0.023(4) -0.002(3) 0.010(3) -0.008(3)
C3 0.022(4) 0.016(4) 0.022(4) -0.002(3) 0.016(3) -0.002(3)
C4 0.025(4) 0.015(4) 0.017(4) 0.003(3) 0.011(3) 0.003(3)
C5 0.021(4) 0.013(4) 0.018(4) 0.002(3) 0.007(3) -0.005(3)
C6 0.025(4) 0.018(4) 0.022(4) -0.002(3) 0.011(3) -0.004(3)
C7 0.022(4) 0.029(5) 0.022(4) -0.007(4) 0.008(3) 0.001(4)
C8 0.030(5) 0.046(6) 0.016(4) -0.007(4) 0.010(4) 0.000(4)
C9 0.031(5) 0.031(5) 0.031(5) -0.001(4) 0.014(4) 0.007(4)
Pd1 0.0229(4) 0.0200(3) 0.0136(3) -0.0024(3) 0.0090(3) -0.0020(3)
I1 0.0456(4) 0.0306(3) 0.0222(3) -0.0013(3) 0.0190(3) -0.0111(3)
N11 0.021(4) 0.024(4) 0.012(3) 0.000(3) 0.005(3) -0.005(3)
C12 0.017(4) 0.019(4) 0.019(4) 0.002(3) 0.005(3) 0.004(3)
C13 0.021(5) 0.015(4) 0.024(4) 0.000(3) 0.009(4) 0.003(3)
C14 0.026(5) 0.026(4) 0.024(4) 0.004(3) 0.013(4) 0.005(4)
C15 0.039(6) 0.025(4) 0.020(4) -0.001(3) 0.018(4) 0.000(4)
C16 0.037(6) 0.026(4) 0.023(4) -0.003(4) 0.016(4) -0.001(4)
C17 0.035(6) 0.031(5) 0.032(5) 0.002(4) 0.017(4) -0.007(4)
N21 0.027(4) 0.022(4) 0.016(3) -0.001(3) 0.013(3) -0.002(3)
C22 0.017(4) 0.018(4) 0.019(4) -0.002(3) 0.009(3) 0.002(3)
C23 0.013(4) 0.020(4) 0.024(4) 0.003(3) 0.008(3) 0.002(3)
C24 0.028(5) 0.023(4) 0.020(4) -0.002(3) 0.013(4) 0.006(3)
C25 0.037(6) 0.030(5) 0.021(4) -0.002(3) 0.020(4) 0.004(4)
C26 0.035(5) 0.018(4) 0.031(5) 0.000(3) 0.021(4) -0.002(4)
C27 0.036(5) 0.027(4) 0.022(4) -0.004(3) 0.012(4) 0.005(4)
C28 0.046(6) 0.023(4) 0.041(6) -0.013(4) 0.021(5) -0.005(4)
C29 0.032(5) 0.043(6) 0.023(5) -0.009(4) 0.005(4) 0.001(4)
C30 0.059(7) 0.048(6) 0.022(5) -0.007(4) 0.016(5) -0.012(5)
Pd2 0.0229(4) 0.0193(3) 0.0191(3) -0.0013(3) 0.0122(3) -0.0003(3)
I2 0.0559(4) 0.0236(3) 0.0445(4) 0.0046(3) 0.0378(3) 0.0032(3)
N31 0.021(4) 0.023(3) 0.023(4) -0.002(3) 0.012(3) -0.001(3)
C32 0.020(5) 0.025(4) 0.027(5) -0.004(3) 0.013(4) -0.004(3)
C33 0.026(5) 0.025(4) 0.032(5) -0.004(4) 0.016(4) -0.004(4)
C34 0.026(5) 0.028(4) 0.024(5) 0.000(4) 0.011(4) -0.001(4)
C35 0.035(6) 0.028(5) 0.026(5) 0.002(4) 0.013(4) 0.001(4)
C36 0.032(5) 0.027(4) 0.030(5) -0.004(4) 0.022(4) 0.003(4)
C37 0.044(5) 0.034(5) 0.034(5) 0.006(4) 0.019(4) -0.001(4)
C38 0.056(6) 0.044(6) 0.051(6) 0.026(5) 0.024(5) -0.008(5)
C39 0.075(8) 0.032(5) 0.059(7) 0.011(5) 0.047(6) 0.000(5)
C40 0.068(7) 0.040(6) 0.035(5) 0.007(4) 0.028(5) 0.002(5)
N41 0.014(4) 0.022(3) 0.023(4) -0.002(3) 0.007(3) -0.002(3)
C42 0.021(5) 0.021(4) 0.025(5) -0.003(3) 0.012(4) -0.004(3)
C43 0.018(5) 0.029(4) 0.020(5) 0.005(3) 0.006(3) 0.004(3)
C44 0.010(4) 0.031(4) 0.017(4) 0.000(3) 0.001(3) -0.001(3)
C45 0.030(5) 0.018(4) 0.036(5) -0.003(4) 0.018(4) 0.002(4)
C46 0.034(5) 0.024(4) 0.031(5) -0.004(4) 0.021(4) -0.001(4)
C47 0.018(5) 0.036(5) 0.026(5) -0.005(4) 0.009(3) 0.002(4)
C48 0.026(5) 0.034(5) 0.032(5) -0.008(4) 0.014(4) -0.001(4)
C49 0.022(5) 0.056(6) 0.031(5) -0.001(4) 0.012(4) 0.004(4)
C50 0.031(6) 0.040(5) 0.033(5) -0.004(4) 0.021(4) 0.002(4)
Pd3 0.0196(4) 0.0187(3) 0.0175(3) 0.0010(3) 0.0057(3) -0.0027(3)
I3 0.0304(4) 0.0267(3) 0.0372(4) 0.0074(3) 0.0105(3) -0.0075(3)
N51 0.018(4) 0.019(3) 0.026(4) 0.005(3) 0.008(3) -0.002(3)
C52 0.019(4) 0.024(4) 0.021(4) 0.003(3) 0.010(3) 0.002(3)
C53 0.025(4) 0.017(4) 0.018(4) 0.003(3) 0.009(3) 0.004(3)
C54 0.032(5) 0.027(4) 0.020(5) -0.004(3) 0.012(4) -0.003(3)
C55 0.020(5) 0.032(4) 0.028(5) 0.000(4) 0.009(4) -0.009(4)
C56 0.028(5) 0.032(5) 0.017(5) 0.000(4) 0.006(4) -0.005(4)
C57 0.037(5) 0.019(4) 0.024(5) -0.002(3) 0.014(4) -0.005(4)
C58 0.092(9) 0.023(5) 0.030(5) -0.002(4) 0.020(5) -0.006(5)
C59 0.041(5) 0.021(5) 0.044(6) 0.002(4) 0.017(4) -0.004(4)
C60 0.033(5) 0.043(6) 0.042(6) 0.016(5) 0.014(5) 0.001(5)
N61 0.016(4) 0.024(3) 0.022(4) 0.001(3) 0.007(3) 0.002(3)
C62 0.016(4) 0.029(4) 0.023(4) -0.003(3) 0.010(3) -0.006(3)
C63 0.019(4) 0.026(4) 0.025(5) 0.006(3) 0.006(3) -0.001(3)
C64 0.015(4) 0.032(4) 0.023(4) -0.001(3) 0.006(3) 0.003(3)
C65 0.022(5) 0.028(4) 0.025(5) -0.008(4) 0.004(3) -0.006(4)
C66 0.027(5) 0.020(4) 0.027(5) 0.002(3) 0.010(4) -0.001(3)
C67 0.020(4) 0.029(4) 0.026(5) -0.004(4) 0.001(3) 0.001(4)
C68 0.011(4) 0.076(7) 0.033(6) 0.000(5) 0.002(4) 0.003(5)
C69 0.020(5) 0.059(6) 0.023(4) 0.006(4) 0.003(4) 0.001(5)
C70 0.033(6) 0.038(5) 0.060(7) 0.001(5) -0.008(5) 0.017(4)
Tl2 0.0291(2) 0.0300(2) 0.0312(2) -0.00354(16) 0.00956(16) -0.00986(16)
C1' 0.026(5) 0.022(4) 0.018(4) -0.002(3) 0.012(4) -0.007(3)
C2' 0.020(5) 0.018(4) 0.027(5) -0.003(3) 0.010(4) -0.007(3)
C3' 0.017(5) 0.020(4) 0.025(5) -0.002(3) 0.008(4) -0.004(3)
C4' 0.027(5) 0.015(4) 0.024(5) -0.007(3) 0.008(4) -0.011(3)
C5' 0.021(5) 0.017(4) 0.024(5) 0.003(3) 0.005(3) -0.004(3)
C6' 0.027(5) 0.017(4) 0.023(5) -0.004(3) 0.013(4) -0.010(3)
C7' 0.037(6) 0.019(4) 0.040(6) 0.001(4) 0.025(5) -0.002(4)
C8' 0.042(6) 0.017(4) 0.035(5) -0.003(4) 0.021(4) -0.010(4)
C9' 0.032(6) 0.025(4) 0.041(6) 0.005(4) 0.020(4) -0.002(4)
Pd4 0.0264(4) 0.0215(3) 0.0255(4) -0.0008(3) 0.0154(3) -0.0039(3)
I4 0.0310(4) 0.0390(4) 0.0359(4) 0.0000(3) 0.0159(3) -0.0083(3)
N11' 0.032(4) 0.012(3) 0.029(4) -0.002(3) 0.018(3) -0.003(3)
C12' 0.026(4) 0.014(4) 0.030(4) 0.000(4) 0.015(3) 0.005(4)
C13' 0.037(4) 0.015(4) 0.024(4) 0.004(3) 0.018(3) 0.003(4)
C14' 0.027(4) 0.011(4) 0.038(4) -0.003(3) 0.017(3) 0.001(3)
C15' 0.025(4) 0.026(5) 0.038(5) -0.002(4) 0.018(4) -0.004(4)
C16' 0.031(5) 0.022(4) 0.031(5) 0.001(4) 0.018(4) -0.003(4)
C17' 0.031(5) 0.034(5) 0.042(5) 0.009(4) 0.018(4) 0.002(4)
C18' 0.032(6) 0.050(6) 0.062(7) 0.017(5) 0.015(5) 0.010(5)
C19' 0.034(6) 0.086(9) 0.057(7) 0.004(6) 0.019(5) -0.020(6)
C20' 0.042(7) 0.061(7) 0.039(6) -0.015(5) 0.009(5) -0.014(5)
N21' 0.022(4) 0.027(4) 0.029(4) -0.003(3) 0.015(3) -0.003(3)
C22' 0.033(4) 0.013(4) 0.037(5) -0.007(4) 0.023(4) -0.005(4)
C23' 0.021(4) 0.034(5) 0.027(4) -0.005(4) 0.013(4) 0.003(4)
C24' 0.026(5) 0.038(5) 0.032(4) 0.003(4) 0.019(4) 0.007(4)
C25' 0.026(5) 0.053(6) 0.037(5) 0.011(5) 0.020(4) 0.008(5)
C26' 0.026(5) 0.048(6) 0.035(5) 0.009(5) 0.016(4) 0.006(5)
C27' 0.024(5) 0.057(6) 0.031(5) 0.011(4) 0.015(4) 0.011(4)
C28' 0.038(6) 0.117(10) 0.034(6) 0.021(6) 0.028(5) 0.025(6)
C29' 0.048(7) 0.055(5) 0.045(6) 0.015(5) 0.033(5) 0.006(5)
C30' 0.056(6) 0.052(6) 0.035(5) 0.003(4) 0.024(5) 0.017(5)
Pd5 0.0258(4) 0.0177(3) 0.0251(4) -0.0034(3) 0.0126(3) -0.0038(3)
I5 0.0311(4) 0.0269(3) 0.0374(4) -0.0051(3) 0.0092(3) -0.0088(3)
N31' 0.029(4) 0.022(4) 0.033(4) 0.000(3) 0.016(3) 0.000(3)
C32' 0.026(5) 0.027(4) 0.028(5) -0.003(3) 0.015(4) -0.001(3)
C33' 0.032(5) 0.024(4) 0.036(5) 0.001(4) 0.015(4) 0.001(4)
C34' 0.026(4) 0.022(4) 0.032(5) 0.000(3) 0.015(4) -0.007(3)
C35' 0.029(5) 0.029(5) 0.035(5) -0.003(4) 0.014(4) -0.002(4)
C36' 0.032(5) 0.023(4) 0.037(5) -0.001(4) 0.018(4) -0.004(4)
C37' 0.030(5) 0.026(5) 0.052(6) -0.007(4) 0.012(4) -0.002(4)
C38' 0.044(7) 0.041(5) 0.053(7) -0.023(5) 0.014(5) -0.014(5)
C39' 0.066(8) 0.048(6) 0.047(7) 0.001(5) -0.015(5) -0.013(6)
C40' 0.030(6) 0.043(6) 0.090(9) -0.024(6) 0.028(6) -0.011(5)
N41' 0.036(4) 0.017(3) 0.029(4) -0.001(3) 0.020(3) -0.008(3)
C42' 0.024(4) 0.023(4) 0.029(5) -0.001(3) 0.017(4) 0.000(3)
C43' 0.029(5) 0.032(5) 0.028(5) -0.002(4) 0.014(4) 0.000(4)
C44' 0.039(5) 0.027(4) 0.026(5) -0.004(4) 0.018(4) 0.001(4)
C45' 0.040(5) 0.020(4) 0.026(5) -0.006(4) 0.017(4) -0.004(4)
C46' 0.036(5) 0.017(4) 0.039(5) -0.005(4) 0.023(4) -0.008(4)
C47' 0.041(6) 0.035(5) 0.042(5) -0.009(4) 0.024(4) 0.004(4)
C48' 0.060(8) 0.042(6) 0.110(10) -0.032(7) 0.015(7) 0.016(5)
C49' 0.051(7) 0.055(7) 0.059(6) 0.004(5) 0.020(5) 0.015(6)
C50' 0.078(9) 0.078(8) 0.077(8) 0.003(7) 0.060(8) 0.022(7)
Pd6 0.0225(4) 0.0152(3) 0.0208(3) 0.0016(3) 0.0073(3) -0.0050(3)
I6 0.0315(4) 0.0298(3) 0.0327(4) 0.0031(3) 0.0000(3) -0.0112(3)
N51' 0.024(4) 0.013(3) 0.023(4) 0.004(3) 0.009(3) -0.002(3)
C52' 0.022(4) 0.015(4) 0.019(4) -0.002(3) 0.008(3) -0.004(3)
C53' 0.023(5) 0.022(4) 0.025(4) -0.001(3) 0.013(3) -0.003(3)
C54' 0.018(5) 0.024(4) 0.023(4) -0.003(3) 0.003(3) -0.001(3)
C55' 0.026(5) 0.028(5) 0.024(4) 0.013(4) 0.007(4) 0.004(4)
C56' 0.036(5) 0.016(4) 0.022(4) 0.006(3) 0.007(4) -0.002(4)
N61' 0.026(4) 0.015(3) 0.022(4) 0.002(3) 0.011(3) -0.006(3)
C62' 0.019(4) 0.015(4) 0.028(4) 0.001(3) 0.014(3) -0.004(3)
C63' 0.017(4) 0.018(4) 0.021(4) -0.005(3) 0.005(3) -0.004(3)
C64' 0.023(5) 0.016(4) 0.021(4) -0.001(3) 0.011(3) -0.003(3)
C65' 0.033(5) 0.026(4) 0.017(4) 0.003(3) 0.006(4) -0.004(4)
C66' 0.030(5) 0.025(4) 0.025(5) 0.001(4) 0.002(4) -0.009(4)
C67' 0.037(5) 0.027(4) 0.023(5) 0.005(3) 0.009(4) -0.005(4)
C68' 0.063(6) 0.030(5) 0.051(7) -0.003(5) 0.040(6) -0.015(5)
C69' 0.048(6) 0.027(5) 0.057(6) 0.020(5) 0.002(5) -0.007(5)
C70' 0.055(7) 0.015(4) 0.037(5) 0.004(4) 0.023(5) -0.003(4)
S1 0.0397(17) 0.0400(15) 0.0572(18) 0.0136(13) 0.0240(14) 0.0075(13)
O1 0.053(5) 0.048(5) 0.060(5) 0.005(4) 0.030(4) -0.001(4)
O2 0.049(5) 0.060(5) 0.064(5) 0.028(4) 0.032(4) 0.014(4)
O3 0.044(5) 0.047(5) 0.088(6) 0.018(4) 0.038(4) 0.016(4)
C98 0.046(7) 0.037(6) 0.060(8) 0.007(6) 0.018(6) 0.009(5)
F1 0.056(4) 0.065(4) 0.066(4) 0.005(3) 0.036(4) 0.012(3)
F2 0.067(5) 0.085(5) 0.058(4) 0.011(4) 0.018(4) 0.009(4)
F3 0.086(6) 0.050(4) 0.124(7) -0.025(4) 0.057(5) -0.021(4)
S2 0.053(2) 0.054(2) 0.062(2) -0.0103(16) 0.0190(16) -0.0007(16)
O4 0.036(4) 0.060(5) 0.065(5) 0.002(4) 0.021(4) -0.001(4)
O5 0.101(8) 0.033(5) 0.155(10) -0.024(5) 0.044(7) -0.009(5)
O6 0.103(8) 0.155(10) 0.048(6) -0.015(6) 0.036(6) 0.017(7)
C99 0.036(6) 0.043(6) 0.049(7) 0.011(5) 0.015(5) 0.020(5)
F4 0.062(5) 0.053(4) 0.120(7) 0.018(4) 0.028(5) -0.004(4)
F5 0.064(5) 0.099(6) 0.058(5) -0.016(4) 0.017(4) -0.006(4)
F6 0.054(5) 0.091(6) 0.096(6) 0.007(4) 0.032(4) 0.025(4)
Cl1 0.065(3) 0.124(5) 0.046(3) 0.005(3) 0.027(2) 0.041(3)
Cl2 0.075(4) 0.120(5) 0.032(3) 0.005(2) 0.017(2) 0.055(3)
Cl3 0.070(6) 0.068(5) 0.077(6) 0.003(4) 0.036(4) 0.006(4)
Cl4 0.098(6) 0.071(5) 0.064(5) 0.012(4) 0.039(4) -0.018(4)
Cl5 0.304(9) 0.156(6) 0.185(6) -0.076(5) 0.142(7) -0.097(6)
Cl6 0.161(5) 0.084(3) 0.167(5) 0.012(3) 0.116(4) 0.013(3)

loop_
_atom_type_symbol
_atom_type_description
_atom_type_scat_dispersion_real
_atom_type_scat_dispersion_imag
_atom_type_scat_source
C C 0.0033 0.0016 'International Tables Vol C Tables 4.2.6.8 and 6.1.1.4'
H H 0.0000 0.0000 'International Tables Vol C Tables 4.2.6.8 and 6.1.1.4'
N N 0.0061 0.0033 'International Tables Vol C Tables 4.2.6.8 and 6.1.1.4'
O O 0.0106 0.0060 'International Tables Vol C Tables 4.2.6.8 and 6.1.1.4'
F F 0.0171 0.0103 'International Tables Vol C Tables 4.2.6.8 and 6.1.1.4'
S S 0.1246 0.1234 'International Tables Vol C Tables 4.2.6.8 and 6.1.1.4'
Cl Cl 0.1484 0.1585 'International Tables Vol C Tables 4.2.6.8 and 6.1.1.4'
I I -0.4742 1.8119 'International Tables Vol C Tables 4.2.6.8 and 6.1.1.4'
Pd Pd -0.9988 1.0072 'International Tables Vol C Tables 4.2.6.8 and 6.1.1.4'
Tl Tl -2.8358 9.6688 'International Tables Vol C Tables 4.2.6.8 and 6.1.1.4'

loop_
_geom_angle_atom_site_label_1
_geom_angle_atom_site_label_2
_geom_angle_atom_site_label_3
_geom_angle
_geom_angle_site_symmetry_1
_geom_angle_site_symmetry_3
C1 Tl1 C2 26.3(2) . .
C1 Tl1 C6 26.3(2) . .
C2 Tl1 C6 46.6(2) . .
C1 Tl1 C3 45.51(19) . .
C2 Tl1 C3 25.8(2) . .
C6 Tl1 C3 53.5(2) . .
C1 Tl1 C4 53.2(2) . .
C2 Tl1 C4 45.8(2) . .
C6 Tl1 C4 45.9(2) . .
C3 Tl1 C4 25.7(2) . .
C1 Tl1 C5 45.36(19) . .
C2 Tl1 C5 53.2(2) . .
C6 Tl1 C5 25.86(19) . .
C3 Tl1 C5 45.0(2) . .
C4 Tl1 C5 25.48(19) . .
C1 Tl1 I1 57.04(14) . .
C2 Tl1 I1 71.28(15) . .
C6 Tl1 I1 71.31(15) . .
C3 Tl1 I1 97.00(14) . .
C4 Tl1 I1 110.20(14) . .
C5 Tl1 I1 97.08(14) . .
C1 Tl1 I2 94.80(15) . .
C2 Tl1 I2 68.49(15) . .
C6 Tl1 I2 109.64(15) . .
C3 Tl1 I2 56.27(14) . .
C4 Tl1 I2 71.78(14) . .
C5 Tl1 I2 97.08(15) . .
I1 Tl1 I2 115.103(18) . .
C1 Tl1 I3 97.64(15) . .
C2 Tl1 I3 108.43(15) . .
C6 Tl1 I3 71.75(15) . .
C3 Tl1 I3 92.59(15) . .
C4 Tl1 I3 66.87(15) . .
C5 Tl1 I3 55.64(14) . .
I1 Tl1 I3 124.689(18) . .
I2 Tl1 I3 115.321(18) . .
C6 C1 C2 121.2(7) . .
C6 C1 Pd1 119.1(6) . .
C2 C1 Pd1 119.4(6) . .
C6 C1 Tl1 77.3(4) . .
C2 C1 Tl1 77.2(4) . .
Pd1 C1 Tl1 122.0(3) . .
C3 C2 C1 118.8(7) . .
C3 C2 C7 121.2(7) . .
C1 C2 C7 120.0(7) . .
C3 C2 Tl1 78.9(4) . .
C1 C2 Tl1 76.5(4) . .
C7 C2 Tl1 116.7(5) . .
C2 C3 C4 121.1(7) . .
C2 C3 Pd2 121.8(6) . .
C4 C3 Pd2 117.0(6) . .
C2 C3 Tl1 75.3(4) . .
C4 C3 Tl1 77.8(4) . .
Pd2 C3 Tl1 122.1(3) . .
C5 C4 C3 119.1(7) . .
C5 C4 C8 120.7(7) . .
C3 C4 C8 120.1(7) . .
C5 C4 Tl1 77.4(4) . .
C3 C4 Tl1 76.5(4) . .
C8 C4 Tl1 118.6(5) . .
C4 C5 C6 121.3(7) . .
C4 C5 Pd3 116.5(6) . .
C6 C5 Pd3 122.1(6) . .
C4 C5 Tl1 77.1(4) . .
C6 C5 Tl1 74.6(4) . .
Pd3 C5 Tl1 122.4(3) . .
C5 C6 C1 118.3(7) . .
C5 C6 C9 120.5(7) . .
C1 C6 C9 121.2(7) . .
C5 C6 Tl1 79.6(4) . .
C1 C6 Tl1 76.4(4) . .
C9 C6 Tl1 113.2(5) . .
C1 Pd1 N11 94.0(3) . .
C1 Pd1 N21 171.6(3) . .
N11 Pd1 N21 77.8(2) . .
C1 Pd1 I1 87.9(2) . .
N11 Pd1 I1 173.69(18) . .
N21 Pd1 I1 100.45(17) . .
Pd1 I1 Tl1 93.05(2) . .
C16 N11 C12 118.3(7) . .
C16 N11 Pd1 125.5(5) . .
C12 N11 Pd1 116.2(5) . .
N11 C12 C13 120.0(7) . .
N11 C12 C22 115.9(7) . .
C13 C12 C22 124.1(7) . .
C14 C13 C12 121.5(8) . .
C13 C14 C15 116.6(8) . .
C13 C14 C17 121.9(7) . .
C15 C14 C17 121.4(7) . .
C16 C15 C14 120.4(8) . .
N11 C16 C15 123.1(8) . .
C19A C17 C18A 115.0(12) . .
C19A C17 C20 61.6(10) . .
C18A C17 C20 140.8(13) . .
C19A C17 C18 142.5(13) . .
C18A C17 C18 46.2(9) . .
C20 C17 C18 110.1(9) . .
C19A C17 C14 106.2(10) . .
C18A C17 C14 107.2(10) . .
C20 C17 C14 111.0(10) . .
C18 C17 C14 110.5(10) . .
C19A C17 C20A 109.1(11) . .
C18A C17 C20A 109.5(12) . .
C20 C17 C20A 49.0(9) . .
C18 C17 C20A 65.2(10) . .
C14 C17 C20A 109.7(10) . .
C19A C17 C19 51.3(9) . .
C18A C17 C19 64.8(10) . .
C20 C17 C19 106.9(9) . .
C18 C17 C19 106.1(9) . .
C14 C17 C19 112.0(9) . .
C20A C17 C19 137.6(12) . .
C26 N21 C22 116.5(7) . .
C26 N21 Pd1 127.8(6) . .
C22 N21 Pd1 115.5(5) . .
N21 C22 C23 123.6(7) . .
N21 C22 C12 114.1(7) . .
C23 C22 C12 122.2(7) . .
C22 C23 C24 119.1(8) . .
C25 C24 C23 117.1(7) . .
C25 C24 C27 123.6(7) . .
C23 C24 C27 119.3(8) . .
C26 C25 C24 119.5(8) . .
N21 C26 C25 123.9(8) . .
C24 C27 C28 108.3(7) . .
C24 C27 C30 113.2(8) . .
C28 C27 C30 108.8(7) . .
C24 C27 C29 110.1(7) . .
C28 C27 C29 109.6(8) . .
C30 C27 C29 106.8(7) . .
C3 Pd2 N31 93.5(3) . .
C3 Pd2 N41 171.5(3) . .
N31 Pd2 N41 78.2(3) . .
C3 Pd2 I2 88.0(2) . .
N31 Pd2 I2 175.33(18) . .
N41 Pd2 I2 100.05(18) . .
Pd2 I2 Tl1 92.91(2) . .
C36 N31 C32 117.3(7) . .
C36 N31 Pd2 127.3(6) . .
C32 N31 Pd2 115.4(5) . .
N31 C32 C33 120.4(8) . .
N31 C32 C42 116.5(7) . .
C33 C32 C42 123.1(8) . .
C34 C33 C32 121.5(8) . .
C35 C34 C33 116.7(8) . .
C35 C34 C37 123.6(8) . .
C33 C34 C37 119.7(8) . .
C36 C35 C34 119.1(8) . .
N31 C36 C35 124.8(8) . .
C39 C37 C40 109.4(8) . .
C39 C37 C34 112.1(8) . .
C40 C37 C34 110.3(8) . .
C39 C37 C38 108.3(9) . .
C40 C37 C38 109.1(8) . .
C34 C37 C38 107.6(7) . .
C46 N41 C42 117.3(7) . .
C46 N41 Pd2 127.6(6) . .
C42 N41 Pd2 114.9(5) . .
N41 C42 C43 122.2(8) . .
N41 C42 C32 114.8(7) . .
C43 C42 C32 123.0(7) . .
C42 C43 C44 120.9(8) . .
C45 C44 C43 115.5(8) . .
C45 C44 C47 121.4(8) . .
C43 C44 C47 123.1(7) . .
C46 C45 C44 120.6(8) . .
N41 C46 C45 123.4(8) . .
C50 C47 C48 110.0(7) . .
C50 C47 C44 112.7(7) . .
C48 C47 C44 108.3(7) . .
C50 C47 C49 108.4(7) . .
C48 C47 C49 109.7(7) . .
C44 C47 C49 107.7(7) . .
C5 Pd3 N51 95.3(3) . .
C5 Pd3 N61 171.6(3) . .
N51 Pd3 N61 77.9(3) . .
C5 Pd3 I3 87.9(2) . .
N51 Pd3 I3 171.87(19) . .
N61 Pd3 I3 99.47(18) . .
Pd3 I3 Tl1 93.80(2) . .
C56 N51 C52 117.3(7) . .
C56 N51 Pd3 126.2(6) . .
C52 N51 Pd3 116.2(5) . .
N51 C52 C53 121.3(7) . .
N51 C52 C62 115.6(7) . .
C53 C52 C62 123.1(7) . .
C52 C53 C54 120.8(8) . .
C55 C54 C53 116.6(8) . .
C55 C54 C57 121.4(8) . .
C53 C54 C57 122.0(8) . .
C56 C55 C54 119.7(8) . .
N51 C56 C55 124.1(8) . .
C60 C57 C58 109.1(8) . .
C60 C57 C59 110.7(7) . .
C58 C57 C59 107.8(8) . .
C60 C57 C54 107.5(7) . .
C58 C57 C54 109.5(7) . .
C59 C57 C54 112.1(7) . .
C66 N61 C62 117.0(7) . .
C66 N61 Pd3 128.7(6) . .
C62 N61 Pd3 114.3(5) . .
N61 C62 C63 121.7(7) . .
N61 C62 C52 114.8(7) . .
C63 C62 C52 123.4(8) . .
C62 C63 C64 120.3(8) . .
C65 C64 C63 117.2(8) . .
C65 C64 C67 121.2(8) . .
C63 C64 C67 121.6(8) . .
C64 C65 C66 119.7(8) . .
N61 C66 C65 124.0(8) . .
C69 C67 C68 109.9(7) . .
C69 C67 C70 108.2(8) . .
C68 C67 C70 107.9(8) . .
C69 C67 C64 108.8(7) . .
C68 C67 C64 109.4(7) . .
C70 C67 C64 112.6(7) . .
C6' Tl2 C1' 26.9(2) . .
C6' Tl2 C5' 26.7(2) . .
C1' Tl2 C5' 46.8(2) . .
C6' Tl2 C2' 47.3(2) . .
C1' Tl2 C2' 26.3(2) . .
C5' Tl2 C2' 54.6(2) . .
C6' Tl2 C4' 46.7(2) . .
C1' Tl2 C4' 54.0(2) . .
C5' Tl2 C4' 26.2(2) . .
C2' Tl2 C4' 46.5(2) . .
C6' Tl2 C3' 54.5(2) . .
C1' Tl2 C3' 46.2(2) . .
C5' Tl2 C3' 46.4(2) . .
C2' Tl2 C3' 26.3(2) . .
C4' Tl2 C3' 26.1(2) . .
C6' Tl2 I5 152.48(15) . 3_666
C1' Tl2 I5 131.45(15) . 3_666
C5' Tl2 I5 177.83(15) . 3_666
C2' Tl2 I5 123.18(14) . 3_666
C4' Tl2 I5 152.52(15) . 3_666
C3' Tl2 I5 131.71(14) . 3_666
C6' Tl2 I4 70.51(15) . .
C1' Tl2 I4 58.66(15) . .
C5' Tl2 I4 97.15(16) . .
C2' Tl2 I4 74.99(16) . .
C4' Tl2 I4 112.38(15) . .
C3' Tl2 I4 101.10(15) . .
I5 Tl2 I4 82.133(17) 3_666 .
C6' Tl2 I6 73.18(15) . .
C1' Tl2 I6 99.91(15) . .
C5' Tl2 I6 57.42(15) . .
C2' Tl2 I6 111.95(14) . .
C4' Tl2 I6 70.55(15) . .
C3' Tl2 I6 96.64(14) . .
I5 Tl2 I6 124.726(18) 3_666 .
I4 Tl2 I6 117.721(19) . .
C6' Tl2 I5 109.68(16) . .
C1' Tl2 I5 92.63(16) . .
C5' Tl2 I5 99.12(15) . .
C2' Tl2 I5 66.41(15) . .
C4' Tl2 I5 73.24(15) . .
C3' Tl2 I5 55.71(14) . .
I5 Tl2 I5 79.415(18) 3_666 .
I4 Tl2 I5 116.309(18) . .
I6 Tl2 I5 122.882(19) . .
C2' C1' C6' 121.9(7) . .
C2' C1' Pd4 118.0(6) . .
C6' C1' Pd4 119.9(6) . .
C2' C1' Tl2 79.0(5) . .
C6' C1' Tl2 76.2(5) . .
Pd4 C1' Tl2 120.2(3) . .
C1' C2' C3' 118.5(7) . .
C1' C2' C7' 120.4(7) . .
C3' C2' C7' 121.1(7) . .
C1' C2' Tl2 74.7(5) . .
C3' C2' Tl2 77.9(5) . .
C7' C2' Tl2 118.9(5) . .
C4' C3' C2' 120.0(7) . .
C4' C3' Pd5 120.5(6) . .
C2' C3' Pd5 119.4(6) . .
C4' C3' Tl2 75.9(5) . .
C2' C3' Tl2 75.8(5) . .
Pd5 C3' Tl2 122.9(3) . .
C5' C4' C3' 120.9(8) . .
C5' C4' C8' 119.0(7) . .
C3' C4' C8' 120.0(7) . .
C5' C4' Tl2 76.1(5) . .
C3' C4' Tl2 78.0(5) . .
C8' C4' Tl2 120.1(5) . .
C4' C5' C6' 119.7(7) . .
C4' C5' Pd6 119.1(6) . .
C6' C5' Pd6 121.0(6) . .
C4' C5' Tl2 77.6(5) . .
C6' C5' Tl2 75.0(4) . .
Pd6 C5' Tl2 122.2(3) . .
C5' C6' C1' 118.9(7) . .
C5' C6' C9' 121.2(7) . .
C1' C6' C9' 120.0(7) . .
C5' C6' Tl2 78.4(5) . .
C1' C6' Tl2 76.9(4) . .
C9' C6' Tl2 116.3(5) . .
C1' Pd4 N11' 93.0(3) . .
C1' Pd4 N21' 171.2(3) . .
N11' Pd4 N21' 78.4(3) . .
C1' Pd4 I4 88.1(2) . .
N11' Pd4 I4 177.13(18) . .
N21' Pd4 I4 100.37(19) . .
Pd4 I4 Tl2 92.29(2) . .
C16' N11' C12' 116.8(7) . .
C16' N11' Pd4 127.2(6) . .
C12' N11' Pd4 115.9(6) . .
N11' C12' C13' 121.5(8) . .
N11' C12' C22' 114.9(7) . .
C13' C12' C22' 123.6(8) . .
C12' C13' C14' 121.0(8) . .
C15' C14' C13' 116.4(8) . .
C15' C14' C17' 123.8(8) . .
C13' C14' C17' 119.8(8) . .
C16' C15' C14' 119.6(8) . .
N11' C16' C15' 124.7(8) . .
C19' C17' C20' 108.3(9) . .
C19' C17' C18' 110.3(9) . .
C20' C17' C18' 109.3(8) . .
C19' C17' C14' 111.8(8) . .
C20' C17' C14' 108.6(8) . .
C18' C17' C14' 108.5(8) . .
C26' N21' C22' 116.4(7) . .
C26' N21' Pd4 128.7(6) . .
C22' N21' Pd4 114.8(5) . .
N21' C22' C23' 122.4(8) . .
N21' C22' C12' 115.3(7) . .
C23' C22' C12' 122.3(8) . .
C24' C23' C22' 120.4(8) . .
C25' C24' C23' 116.6(8) . .
C25' C24' C27' 123.8(8) . .
C23' C24' C27' 119.6(8) . .
C26' C25' C24' 120.0(9) . .
N21' C26' C25' 124.2(9) . .
C24' C27' C30' 110.6(8) . .
C24' C27' C28' 110.7(7) . .
C30' C27' C28' 108.5(9) . .
C24' C27' C29' 107.4(8) . .
C30' C27' C29' 110.5(8) . .
C28' C27' C29' 109.0(9) . .
C3' Pd5 N31' 94.4(3) . .
C3' Pd5 N41' 172.9(3) . .
N31' Pd5 N41' 78.7(3) . .
C3' Pd5 I5 87.7(2) . .
N31' Pd5 I5 177.9(2) . .
N41' Pd5 I5 99.21(19) . .
Pd5 I5 Tl2 161.80(3) . 3_666
Pd5 I5 Tl2 92.55(2) . .
Tl2 I5 Tl2 100.584(18) 3_666 .
C36' N31' C32' 117.9(8) . .
C36' N31' Pd5 126.0(6) . .
C32' N31' Pd5 116.0(6) . .
N31' C32' C33' 121.2(8) . .
N31' C32' C42' 116.1(8) . .
C33' C32' C42' 122.7(8) . .
C34' C33' C32' 120.8(8) . .
C35' C34' C33' 117.0(8) . .
C35' C34' C37' 122.6(8) . .
C33' C34' C37' 120.4(8) . .
C34' C35' C36' 119.5(8) . .
N31' C36' C35' 123.6(9) . .
C38' C37' C39' 109.4(9) . .
C38' C37' C34' 112.4(8) . .
C39' C37' C34' 107.2(8) . .
C38' C37' C40' 109.7(8) . .
C39' C37' C40' 109.0(9) . .
C34' C37' C40' 109.1(8) . .
C46' N41' C42' 117.0(7) . .
C46' N41' Pd5 128.6(6) . .
C42' N41' Pd5 114.4(5) . .
N41' C42' C43' 121.4(8) . .
N41' C42' C32' 114.5(7) . .
C43' C42' C32' 124.1(8) . .
C42' C43' C44' 120.9(9) . .
C45' C44' C43' 116.1(8) . .
C45' C44' C47' 123.6(8) . .
C43' C44' C47' 120.3(8) . .
C44' C45' C46' 121.3(8) . .
N41' C46' C45' 123.1(9) . .
C50' C47' C49' 109.5(9) . .
C50' C47' C48' 110.4(9) . .
C49' C47' C48' 109.6(9) . .
C50' C47' C44' 107.0(8) . .
C49' C47' C44' 108.9(8) . .
C48' C47' C44' 111.3(8) . .
C5' Pd6 N51' 93.9(3) . .
C5' Pd6 N61' 171.8(3) . .
N51' Pd6 N61' 78.3(2) . .
C5' Pd6 I6 89.0(2) . .
N51' Pd6 I6 175.79(18) . .
N61' Pd6 I6 98.92(18) . .
Pd6 I6 Tl2 91.27(2) . .
C56' N51' C52' 118.7(7) . .
C56' N51' Pd6 124.7(5) . .
C52' N51' Pd6 116.5(5) . .
N51' C52' C53' 120.3(7) . .
N51' C52' C62' 115.6(7) . .
C53' C52' C62' 124.0(7) . .
C52' C53' C54' 121.9(8) . .
C55' C54' C53' 115.5(7) . .
C55' C54' C57' 121.0(7) . .
C53' C54' C57' 123.4(7) . .
C54' C55' C56' 121.0(8) . .
N51' C56' C55' 122.6(8) . .
C58' C57' C59A 133.5(19) . .
C58' C57' C54' 109.6(8) . .
C59A C57' C54' 114.0(19) . .
C58' C57' C60A 38.6(15) . .
C59A C57' C60A 108.5(19) . .
C54' C57' C60A 110.0(17) . .
C58' C57' C58A 68.3(14) . .
C59A C57' C58A 110.9(19) . .
C54' C57' C58A 108.3(16) . .
C60A C57' C58A 104.8(17) . .
C58' C57' C59' 109.9(8) . .
C59A C57' C59' 67.3(17) . .
C54' C57' C59' 112.5(8) . .
C60A C57' C59' 134.5(17) . .
C58A C57' C59' 46.6(14) . .
C58' C57' C60' 108.4(7) . .
C59A C57' C60' 40.7(16) . .
C54' C57' C60' 110.4(8) . .
C60A C57' C60' 72.5(15) . .
C58A C57' C60' 139.6(16) . .
C59' C57' C60' 106.0(7) . .
C66' N61' C62' 117.9(7) . .
C66' N61' Pd6 127.5(6) . .
C62' N61' Pd6 114.6(5) . .
N61' C62' C63' 120.8(7) . .
N61' C62' C52' 114.9(6) . .
C63' C62' C52' 124.1(7) . .
C62' C63' C64' 121.9(7) . .
C65' C64' C63' 114.9(7) . .
C65' C64' C67' 121.9(7) . .
C63' C64' C67' 123.2(7) . .
C66' C65' C64' 121.4(8) . .
N61' C66' C65' 123.0(8) . .
C69' C67' C68' 108.6(8) . .
C69' C67' C70' 108.6(8) . .
C68' C67' C70' 111.9(8) . .
C69' C67' C64' 110.5(7) . .
C68' C67' C64' 109.7(7) . .
C70' C67' C64' 107.4(7) . .
O1 S1 O2 115.0(4) . .
O1 S1 O3 115.1(4) . .
O2 S1 O3 114.7(4) . .
O1 S1 C98 103.6(4) . .
O2 S1 C98 103.0(4) . .
O3 S1 C98 103.1(5) . .
F1 C98 F2 107.2(8) . .
F1 C98 F3 106.3(7) . .
F2 C98 F3 106.5(8) . .
F1 C98 S1 112.7(7) . .
F2 C98 S1 111.6(7) . .
F3 C98 S1 112.2(7) . .
O5 S2 O4 115.0(6) . .
O5 S2 O6 115.4(6) . .
O4 S2 O6 115.9(5) . .
O5 S2 C99 103.2(5) . .
O4 S2 C99 103.1(4) . .
O6 S2 C99 101.2(5) . .
F6 C99 F5 105.4(8) . .
F6 C99 F4 107.1(8) . .
F5 C99 F4 106.9(8) . .
F6 C99 S2 112.6(7) . .
F5 C99 S2 112.0(7) . .
F4 C99 S2 112.3(6) . .
Cl1 C911 Cl2' 109.7(15) . .
Cl1 C911 Cl1' 53.1(6) . .
Cl2' C911 Cl1' 108.5(15) . .
Cl1 C911 Cl2 111.6(7) . .
Cl2' C911 Cl2 2.5(18) . .
Cl1' C911 Cl2 108.3(9) . .
Cl3 C912 Cl4 113.6(13) . .
Cl3' C91A Cl4' 108.3(16) . .
C91A Cl3' Cl3' 102.0(19) . 3_566
Cl5 C913 Cl6 109.4(10) . .
C903 C902 C901 108.0(14) . .
C904 C903 C902 117.0(14) . .
C905 C904 C903 121.3(13) . .
C904 C905 C906 115.0(12) . .

loop_
_geom_bond_atom_site_label_1
_geom_bond_atom_site_label_2
_geom_bond_distance
_geom_bond_site_symmetry_2
Tl1 C1 3.099(7) .
Tl1 C2 3.108(8) .
Tl1 C6 3.111(8) .
Tl1 C3 3.153(8) .
Tl1 C4 3.169(8) .
Tl1 C5 3.174(7) .
Tl1 I1 3.5508(7) .
Tl1 I2 3.6048(7) .
Tl1 I3 3.6261(7) .
C1 C6 1.412(11) .
C1 C2 1.413(11) .
C1 Pd1 2.002(8) .
C2 C3 1.397(11) .
C2 C7 1.513(11) .
C3 C4 1.408(11) .
C3 Pd2 1.996(8) .
C4 C5 1.399(11) .
C4 C8 1.495(11) .
C5 C6 1.408(11) .
C5 Pd3 2.010(8) .
C6 C9 1.503(11) .
Pd1 N11 2.077(6) .
Pd1 N21 2.137(6) .
Pd1 I1 2.5714(8) .
N11 C16 1.346(10) .
N11 C12 1.358(10) .
C12 C13 1.410(11) .
C12 C22 1.498(11) .
C13 C14 1.378(11) .
C14 C15 1.391(11) .
C14 C17 1.543(12) .
C15 C16 1.370(11) .
C17 C19A 1.498(13) .
C17 C18A 1.507(13) .
C17 C20 1.518(13) .
C17 C18 1.522(13) .
C17 C20A 1.551(13) .
C17 C19 1.566(12) .
N21 C26 1.335(10) .
N21 C22 1.347(10) .
C22 C23 1.381(11) .
C23 C24 1.403(11) .
C24 C25 1.391(12) .
C24 C27 1.524(11) .
C25 C26 1.382(11) .
C27 C28 1.525(12) .
C27 C30 1.530(12) .
C27 C29 1.536(12) .
Pd2 N31 2.079(7) .
Pd2 N41 2.125(7) .
Pd2 I2 2.5850(8) .
N31 C36 1.338(10) .
N31 C32 1.359(10) .
C32 C33 1.397(11) .
C32 C42 1.477(11) .
C33 C34 1.394(11) .
C34 C35 1.387(12) .
C34 C37 1.530(12) .
C35 C36 1.374(12) .
C37 C39 1.501(13) .
C37 C40 1.508(13) .
C37 C38 1.547(13) .
N41 C46 1.338(10) .
N41 C42 1.353(10) .
C42 C43 1.384(11) .
C43 C44 1.405(11) .
C44 C45 1.396(11) .
C44 C47 1.518(11) .
C45 C46 1.378(11) .
C47 C50 1.514(12) .
C47 C48 1.517(11) .
C47 C49 1.568(12) .
Pd3 N51 2.073(6) .
Pd3 N61 2.140(6) .
Pd3 I3 2.5625(8) .
N51 C56 1.333(10) .
N51 C52 1.355(10) .
C52 C53 1.379(11) .
C52 C62 1.494(11) .
C53 C54 1.398(11) .
C54 C55 1.378(11) .
C54 C57 1.533(11) .
C55 C56 1.370(11) .
C57 C60 1.524(12) .
C57 C58 1.527(12) .
C57 C59 1.530(12) .
N61 C66 1.323(10) .
N61 C62 1.358(10) .
C62 C63 1.387(11) .
C63 C64 1.387(11) .
C64 C65 1.370(12) .
C64 C67 1.533(11) .
C65 C66 1.382(11) .
C67 C69 1.526(12) .
C67 C68 1.528(12) .
C67 C70 1.533(12) .
Tl2 C6' 3.038(8) .
Tl2 C1' 3.047(8) .
Tl2 C5' 3.081(8) .
Tl2 C2' 3.101(8) .
Tl2 C4' 3.101(8) .
Tl2 C3' 3.128(8) .
Tl2 I5 3.4257(7) 3_666
Tl2 I4 3.4592(7) .
Tl2 I6 3.5962(7) .
Tl2 I5 3.6203(7) .
C1' C2' 1.399(11) .
C1' C6' 1.416(11) .
C1' Pd4 1.989(8) .
C2' C3' 1.420(11) .
C2' C7' 1.509(11) .
C3' C4' 1.406(11) .
C3' Pd5 1.992(8) .
C4' C5' 1.404(11) .
C4' C8' 1.510(11) .
C5' C6' 1.411(11) .
C5' Pd6 1.996(8) .
C6' C9' 1.501(11) .
Pd4 N11' 2.069(7) .
Pd4 N21' 2.106(7) .
Pd4 I4 2.5821(9) .
N11' C16' 1.330(10) .
N11' C12' 1.360(10) .
C12' C13' 1.378(11) .
C12' C22' 1.490(12) .
C13' C14' 1.394(12) .
C14' C15' 1.385(12) .
C14' C17' 1.540(12) .
C15' C16' 1.364(12) .
C17' C19' 1.526(13) .
C17' C20' 1.537(13) .
C17' C18' 1.538(13) .
N21' C26' 1.342(11) .
N21' C22' 1.353(11) .
C22' C23' 1.396(12) .
C23' C24' 1.394(12) .
C24' C25' 1.384(12) .
C24' C27' 1.527(12) .
C25' C26' 1.379(12) .
C27' C30' 1.530(14) .
C27' C28' 1.532(13) .
C27' C29' 1.550(13) .
Pd5 N31' 2.061(7) .
Pd5 N41' 2.114(7) .
Pd5 I5 2.5654(9) .
I5 Tl2 3.4257(7) 3_666
N31' C36' 1.329(10) .
N31' C32' 1.350(11) .
C32' C33' 1.399(12) .
C32' C42' 1.485(11) .
C33' C34' 1.391(12) .
C34' C35' 1.380(12) .
C34' C37' 1.530(12) .
C35' C36' 1.394(12) .
C37' C38' 1.511(13) .
C37' C39' 1.529(14) .
C37' C40' 1.534(14) .
N41' C46' 1.332(10) .
N41' C42' 1.372(10) .
C42' C43' 1.387(12) .
C43' C44' 1.390(12) .
C44' C45' 1.372(12) .
C44' C47' 1.544(13) .
C45' C46' 1.374(12) .
C47' C50' 1.517(14) .
C47' C49' 1.517(14) .
C47' C48' 1.523(14) .
Pd6 N51' 2.065(6) .
Pd6 N61' 2.117(6) .
Pd6 I6 2.5860(9) .
N51' C56' 1.331(10) .
N51' C52' 1.347(9) .
C52' C53' 1.389(11) .
C52' C62' 1.484(11) .
C53' C54' 1.398(11) .
C54' C55' 1.371(11) .
C54' C57' 1.527(11) .
C55' C56' 1.383(11) .
C57' C58' 1.504(11) .
C57' C59A 1.510(15) .
C57' C60A 1.533(15) .
C57' C58A 1.538(15) .
C57' C59' 1.540(11) .
C57' C60' 1.544(11) .
N61' C66' 1.325(10) .
N61' C62' 1.360(10) .
C62' C63' 1.374(10) .
C63' C64' 1.394(11) .
C64' C65' 1.384(11) .
C64' C67' 1.538(11) .
C65' C66' 1.365(11) .
C67' C69' 1.516(12) .
C67' C68' 1.518(13) .
C67' C70' 1.535(12) .
S1 O1 1.433(6) .
S1 O2 1.435(6) .
S1 O3 1.445(6) .
S1 C98 1.807(10) .
C98 F1 1.328(9) .
C98 F2 1.333(9) .
C98 F3 1.343(9) .
S2 O5 1.410(8) .
S2 O4 1.440(7) .
S2 O6 1.441(8) .
S2 C99 1.820(10) .
C99 F6 1.320(9) .
C99 F5 1.321(9) .
C99 F4 1.323(9) .
C911 Cl1 1.701(10) .
C911 Cl2' 1.720(15) .
C911 Cl1' 1.733(12) .
C911 Cl2 1.735(11) .
C912 Cl3 1.705(14) .
C912 Cl4 1.711(14) .
C91A Cl3' 1.689(15) .
C91A Cl4' 1.719(15) .
Cl3' Cl3' 1.77(4) 3_566
C913 Cl5 1.697(13) .
C913 Cl6 1.711(13) .
C901 C902 1.57(2) .
C902 C903 1.50(2) .
C903 C904 1.485(18) .
C904 C905 1.448(17) .
C905 C906 1.497(17) .

loop_
_geom_hbond_atom_site_label_D
_geom_hbond_atom_site_label_H
_geom_hbond_atom_site_label_A
_geom_hbond_distance_DH
_geom_hbond_distance_HA
_geom_hbond_distance_DA
_geom_hbond_angle_DHA
_geom_hbond_site_symmetry_A
C23 H23 O1 0.95 2.63 3.568(8) 171.3 3_666
C13' H13' O2 0.95 2.42 3.333(10) 162.2 .
C23' H23' O2 0.95 2.46 3.374(11) 161.6 .
C33' H33' O3 0.95 2.67 3.615(11) 170.6 3_565
C40' H40E O3 0.98 2.63 3.542(12) 154.0 3_565
C63' H63' O4 0.95 2.57 3.488(10) 162.5 .
C69 H69B O5 0.98 2.61 3.489(10) 148.7 .
